data_4327924
loop_
_publ_author_name
'Wojciech Bury'
'El\.zbieta Chwojnowska'
'Iwona Justyniak'
'Janusz Lewi\'nski'
'Aneta Affek'
'Ewa Zygad\/lo-Monikowska'
'Joanna B\;ak'
'Zbigniew Florja\'nczyk'

_publ_contact_author
;
   Prof. Janusz Lewi\'nski,
   Department of Chemistry
   Warsaw University of Technology
   Noakowskiego 3,
   PL-00-664 Warszawa
   Poland
;
_publ_contact_author_email lewin@ch.pw.edu.pl
_publ_contact_author_fax '048 22 2347279'
_publ_contact_author_phone '048 22 2347315'
_publ_section_title
;
 Investigations on the Interaction of Dichloroaluminum Carboxylates with
 Lewis Bases and Water: an Efficient Road toward Oxo- and Hydroxoaluminum
 Carboxylate Complexes
;
_journal_name_full 'Inorganic Chemistry'
_journal_page_first 737
_journal_page_last 745
_journal_paper_doi 10.1021/ic2023924
_journal_volume 51
_journal_year 2012
_chemical_formula_sum 'C48 H75 Al4 Cl4 N3 O13'
_chemical_formula_weight 1151.83
_chemical_name_systematic
;
 ?
;
_space_group_IT_number 14
_symmetry_cell_setting monoclinic
_symmetry_space_group_name_Hall '-P 2ybc'
_symmetry_space_group_name_H-M 'P 1 21/c 1'
_atom_sites_solution_hydrogens geom
_atom_sites_solution_primary direct
_atom_sites_solution_secondary difmap
_audit_creation_method SHELXL-97
_cell_angle_alpha 90.00
_cell_angle_beta 107.126(2)
_cell_angle_gamma 90.00
_cell_formula_units_Z 4
_cell_length_a 11.3611(4)
_cell_length_b 23.7589(9)
_cell_length_c 24.7769(10)
_cell_measurement_temperature 100(2)
_cell_volume 6391.4(4)
_computing_cell_refinement 'Denzo & Scalepak (Otwinowski, Minor, 1997)'
_computing_data_collection 'Collect (Nonius B.V. 1998)'
_computing_data_reduction 'Denzo & Scalepak (Otwinowski, Minor, 1997)'
_computing_molecular_graphics
;
DIAMOND v2.1 (Brandenburg, 1999)
Ortep-3 for Windows, L.J.Farrugia (1997) J.Appl.Cryst. 30, 565,
ORTEP III (Burnett, Johnson, 1996)
;
_computing_publication_material
;
SHELXL-97 (Sheldrick, 1997),
;
_computing_structure_refinement 'SHELXL-97 (Sheldrick, 1997)'
_computing_structure_solution 'SHELXS-97 (Sheldrick, 1990)'
_diffrn_ambient_temperature 100(2)
_diffrn_measured_fraction_theta_full 0.982
_diffrn_measured_fraction_theta_max 0.982
_diffrn_measurement_device '\k-geometry diffractometr'
_diffrn_measurement_device_type 'Nonius Kappa-CCD'
_diffrn_measurement_method 'area detector \w scans'
_diffrn_radiation_monochromator graphite
_diffrn_radiation_source 'fine-focus sealed tube'
_diffrn_radiation_type MoK\a
_diffrn_radiation_wavelength 0.71073
_diffrn_reflns_av_R_equivalents 0.0497
_diffrn_reflns_av_sigmaI/netI 0.0527
_diffrn_reflns_limit_h_max 11
_diffrn_reflns_limit_h_min -11
_diffrn_reflns_limit_k_max 16
_diffrn_reflns_limit_k_min -24
_diffrn_reflns_limit_l_max 26
_diffrn_reflns_limit_l_min -26
_diffrn_reflns_number 11518
_diffrn_reflns_theta_full 21.97
_diffrn_reflns_theta_max 21.97
_diffrn_reflns_theta_min 2.30
_exptl_absorpt_coefficient_mu 0.295
_exptl_absorpt_correction_type none
_exptl_crystal_colour colorless
_exptl_crystal_density_diffrn 1.197
_exptl_crystal_description prism
_exptl_crystal_F_000 2432
_exptl_crystal_size_max 0.44
_exptl_crystal_size_mid 0.32
_exptl_crystal_size_min 0.24
_refine_diff_density_max 0.923
_refine_diff_density_min -0.880
_refine_diff_density_rms 0.087
_refine_ls_extinction_method none
_refine_ls_goodness_of_fit_ref 1.045
_refine_ls_hydrogen_treatment constr
_refine_ls_matrix_type full
_refine_ls_number_parameters 720
_refine_ls_number_reflns 7660
_refine_ls_number_restraints 62
_refine_ls_restrained_S_all 1.042
_refine_ls_R_factor_all 0.0855
_refine_ls_R_factor_gt 0.0688
_refine_ls_shift/su_max 0.000
_refine_ls_shift/su_mean 0.000
_refine_ls_structure_factor_coef Fsqd
_refine_ls_weighting_details 'calc w=1/[\s^2^(Fo^2^)+(0.0755P)^2^+33.8563P] where P=(Fo^2^+2Fc^2^)/3'
_refine_ls_weighting_scheme calc
_refine_ls_wR_factor_gt 0.1661
_refine_ls_wR_factor_ref 0.1872
_reflns_number_gt 6200
_reflns_number_total 7660
_reflns_threshold_expression I>2sigma(I)
_cod_data_source_file ic2023924_si_002_6.cif
_cod_data_source_block comp4bpyMe
_cod_original_sg_symbol_H-M 'P 21/c'
_cod_database_code 4327924

loop_
_symmetry_equiv_pos_as_xyz
'x, y, z'
'-x, y+1/2, -z+1/2'
'-x, -y, -z'
'x, -y-1/2, z-1/2'

loop_
_atom_site_label
_atom_site_type_symbol
_atom_site_fract_x
_atom_site_fract_y
_atom_site_fract_z
_atom_site_U_iso_or_equiv
_atom_site_adp_type
_atom_site_occupancy
_atom_site_symmetry_multiplicity
_atom_site_calc_flag
_atom_site_refinement_flags
_atom_site_disorder_assembly
_atom_site_disorder_group
C1 C 0.6988(5) 0.1438(2) 0.4637(3) 0.0264(14) Uani 1 1 d . . .
C2 C 0.8272(6) 0.1269(2) 0.4622(3) 0.0324(15) Uani 1 1 d . . .
C3 C 0.8766(7) 0.1759(3) 0.4350(4) 0.061(2) Uani 1 1 d . . .
H3A H 0.8222 0.1822 0.3967 0.092 Uiso 1 1 calc R . .
H3B H 0.9596 0.1669 0.4333 0.092 Uiso 1 1 calc R . .
H3C H 0.8796 0.2101 0.4576 0.092 Uiso 1 1 calc R . .
C4 C 0.8143(6) 0.0740(3) 0.4238(3) 0.0479(18) Uani 1 1 d . . .
H4A H 0.7816 0.0426 0.4406 0.072 Uiso 1 1 calc R . .
H4B H 0.8953 0.0638 0.4202 0.072 Uiso 1 1 calc R . .
H4C H 0.7580 0.0824 0.3863 0.072 Uiso 1 1 calc R . .
C6 C 0.3740(5) 0.1046(2) 0.4508(3) 0.0264(14) Uani 1 1 d . C .
C7 C 0.2772(5) 0.0590(3) 0.4464(3) 0.0342(15) Uani 1 1 d D . .
C11 C 0.3571(5) 0.2466(2) 0.5554(2) 0.0238(13) Uani 1 1 d . B .
C12 C 0.2855(5) 0.25224(19) 0.5955(3) 0.052(2) Uani 1 1 d D . .
C16 C 0.6618(6) 0.2895(2) 0.5622(3) 0.0295(14) Uani 1 1 d . A .
C17 C 0.7721(6) 0.3187(3) 0.6028(3) 0.0444(18) Uani 1 1 d D . .
C21 C 0.5637(5) 0.2979(2) 0.3764(2) 0.0274(14) Uani 1 1 d . A .
C22 C 0.6316(6) 0.3337(3) 0.3441(3) 0.0346(15) Uani 1 1 d . . .
C23 C 0.5465(7) 0.3809(3) 0.3142(3) 0.0487(19) Uani 1 1 d . . .
H23A H 0.4741 0.3648 0.2866 0.073 Uiso 1 1 calc R . .
H23B H 0.5905 0.4054 0.2948 0.073 Uiso 1 1 calc R . .
H23C H 0.5202 0.4030 0.3420 0.073 Uiso 1 1 calc R . .
C24 C 0.7445(6) 0.3595(3) 0.3886(3) 0.0487(19) Uani 1 1 d . . .
H24A H 0.7164 0.3819 0.4157 0.073 Uiso 1 1 calc R . .
H24B H 0.7898 0.3838 0.3696 0.073 Uiso 1 1 calc R . .
H24C H 0.7987 0.3293 0.4086 0.073 Uiso 1 1 calc R . .
C25 C 0.6754(7) 0.2988(3) 0.3026(3) 0.0443(17) Uani 1 1 d . . .
H25A H 0.7296 0.2687 0.3229 0.066 Uiso 1 1 calc R . .
H25B H 0.7206 0.3229 0.2835 0.066 Uiso 1 1 calc R . .
H25C H 0.6042 0.2822 0.2746 0.066 Uiso 1 1 calc R . .
C26 C 0.2530(5) 0.2635(2) 0.3690(2) 0.0256(14) Uani 1 1 d . A .
C27 C 0.1264(5) 0.2749(2) 0.3278(3) 0.0320(15) Uani 1 1 d . . .
C28 C 0.0526(6) 0.3149(3) 0.3541(3) 0.0510(19) Uani 1 1 d . . .
H28A H 0.0421 0.2978 0.3884 0.076 Uiso 1 1 calc R . .
H28B H -0.0284 0.3218 0.3270 0.076 Uiso 1 1 calc R . .
H28C H 0.0970 0.3506 0.3637 0.076 Uiso 1 1 calc R . .
C29 C 0.1479(8) 0.3030(4) 0.2760(3) 0.079(3) Uani 1 1 d . . .
H29A H 0.1955 0.3377 0.2875 0.119 Uiso 1 1 calc R . .
H29B H 0.0684 0.3121 0.2487 0.119 Uiso 1 1 calc R . .
H29C H 0.1937 0.2773 0.2586 0.119 Uiso 1 1 calc R . .
C30 C 0.0574(7) 0.2191(3) 0.3129(4) 0.074(3) Uani 1 1 d . . .
H30A H 0.0986 0.1956 0.2915 0.111 Uiso 1 1 calc R . .
H30B H -0.0275 0.2265 0.2900 0.111 Uiso 1 1 calc R . .
H30C H 0.0569 0.1996 0.3477 0.111 Uiso 1 1 calc R . .
C31 C 0.5298(6) 0.0990(2) 0.6182(2) 0.0299(14) Uani 1 1 d . A .
H31 H 0.4446 0.0998 0.5980 0.036 Uiso 1 1 calc R . .
C32 C 0.5683(6) 0.0630(2) 0.6644(3) 0.0315(15) Uani 1 1 d . . .
C33 C 0.6913(6) 0.0636(3) 0.6937(3) 0.0387(16) Uani 1 1 d . . .
H33 H 0.7214 0.0401 0.7258 0.046 Uiso 1 1 calc R . .
C34 C 0.7721(6) 0.0984(3) 0.6769(3) 0.0362(16) Uani 1 1 d . . .
H34 H 0.8573 0.0990 0.6972 0.043 Uiso 1 1 calc R . .
C35 C 0.7258(5) 0.1319(2) 0.6300(3) 0.0312(15) Uani 1 1 d . A .
H35 H 0.7810 0.1555 0.6180 0.037 Uiso 1 1 calc R . .
C36 C 0.4772(7) 0.0241(3) 0.6785(3) 0.0470(18) Uani 1 1 d . . .
H36A H 0.4833 -0.0133 0.6628 0.070 Uiso 1 1 calc R . .
H36B H 0.3938 0.0389 0.6621 0.070 Uiso 1 1 calc R . .
H36C H 0.4953 0.0214 0.7196 0.070 Uiso 1 1 calc R . .
C37 C 0.3420(6) 0.1300(2) 0.2860(2) 0.0336(15) Uani 1 1 d . C .
H37 H 0.2729 0.1345 0.2998 0.040 Uiso 1 1 calc R . .
C38 C 0.3264(7) 0.1011(3) 0.2356(3) 0.0419(17) Uani 1 1 d . . .
C39 C 0.4288(7) 0.0955(3) 0.2174(3) 0.0421(18) Uani 1 1 d . . .
H39 H 0.4219 0.0760 0.1832 0.051 Uiso 1 1 calc R . .
C40 C 0.5397(7) 0.1171(3) 0.2471(3) 0.0395(17) Uani 1 1 d . . .
H40 H 0.6101 0.1127 0.2342 0.047 Uiso 1 1 calc R . .
C41 C 0.5472(6) 0.1457(2) 0.2966(3) 0.0322(15) Uani 1 1 d . C .
H41 H 0.6240 0.1614 0.3174 0.039 Uiso 1 1 calc R . .
C42 C 0.2014(7) 0.0786(3) 0.2040(3) 0.055(2) Uani 1 1 d . . .
H42A H 0.1602 0.1051 0.1741 0.082 Uiso 1 1 calc R . .
H42B H 0.1520 0.0740 0.2301 0.082 Uiso 1 1 calc R . .
H42C H 0.2105 0.0421 0.1872 0.082 Uiso 1 1 calc R . .
C43 C 0.4147(5) 0.4083(2) 0.5205(2) 0.0252(13) Uani 1 1 d . A .
H43 H 0.4552 0.3884 0.5541 0.030 Uiso 1 1 calc R . .
C44 C 0.3767(5) 0.4636(2) 0.5255(2) 0.0242(13) Uani 1 1 d . . .
C45 C 0.3168(6) 0.4913(2) 0.4763(3) 0.0325(15) Uani 1 1 d . . .
H45 H 0.2880 0.5286 0.4778 0.039 Uiso 1 1 calc R . .
C46 C 0.2986(6) 0.4650(2) 0.4249(3) 0.0322(15) Uani 1 1 d . . .
H46 H 0.2578 0.4840 0.3908 0.039 Uiso 1 1 calc R . .
C47 C 0.3406(5) 0.4104(2) 0.4237(2) 0.0279(14) Uani 1 1 d . A .
H47 H 0.3290 0.3926 0.3882 0.033 Uiso 1 1 calc R . .
C48 C 0.4011(6) 0.4906(2) 0.5822(3) 0.0360(16) Uani 1 1 d . . .
H48A H 0.4155 0.5310 0.5790 0.054 Uiso 1 1 calc R . .
H48B H 0.4740 0.4734 0.6085 0.054 Uiso 1 1 calc R . .
H48C H 0.3298 0.4851 0.5962 0.054 Uiso 1 1 calc R . .
C5 C 0.9117(5) 0.1145(3) 0.5211(3) 0.0373(16) Uani 1 1 d . . .
H5A H 0.9187 0.1481 0.5447 0.056 Uiso 1 1 calc R . .
H5B H 0.9934 0.1039 0.5187 0.056 Uiso 1 1 calc R . .
H5C H 0.8774 0.0835 0.5378 0.056 Uiso 1 1 calc R . .
O1 O 0.4864(3) 0.22314(14) 0.46325(15) 0.0213(9) Uani 1 1 d . . .
O2 O 0.6840(3) 0.15456(15) 0.51101(16) 0.0256(9) Uani 1 1 d . . .
O3 O 0.6155(4) 0.14771(16) 0.41761(17) 0.0323(10) Uani 1 1 d . . .
O4 O 0.4488(3) 0.11518(16) 0.49750(17) 0.0282(9) Uani 1 1 d . . .
O5 O 0.3713(4) 0.13050(16) 0.40555(17) 0.0319(10) Uani 1 1 d . . .
O6 O 0.4105(4) 0.19985(16) 0.55708(17) 0.0317(10) Uani 1 1 d . . .
O7 O 0.3709(3) 0.28792(15) 0.52598(16) 0.0270(9) Uani 1 1 d . . .
O8 O 0.6420(4) 0.23839(16) 0.57097(16) 0.0307(10) Uani 1 1 d . . .
O9 O 0.5961(3) 0.31766(15) 0.52127(17) 0.0287(10) Uani 1 1 d . . .
O10 O 0.5607(4) 0.24557(16) 0.36863(17) 0.0298(10) Uani 1 1 d . . .
O11 O 0.5150(4) 0.32264(15) 0.40959(17) 0.0313(10) Uani 1 1 d . . .
O12 O 0.3199(3) 0.22750(16) 0.35472(16) 0.0289(10) Uani 1 1 d . . .
O13 O 0.2868(3) 0.29121(16) 0.41438(17) 0.0312(10) Uani 1 1 d . . .
Al1 Al 0.54104(15) 0.18107(7) 0.52708(7) 0.0230(4) Uani 1 1 d . A .
Al2 Al 0.46889(15) 0.19073(7) 0.39447(7) 0.0246(4) Uani 1 1 d . C .
Al3 Al 0.44670(15) 0.29694(7) 0.46708(7) 0.0236(4) Uani 1 1 d . A .
Al4 Al 0.13170(17) 0.49785(7) 0.23826(8) 0.0317(5) Uani 1 1 d . . .
N1 N 0.6060(4) 0.13254(18) 0.6005(2) 0.0251(11) Uani 1 1 d . . .
N2 N 0.4502(4) 0.15202(19) 0.3161(2) 0.0287(12) Uani 1 1 d . . .
N3 N 0.3969(4) 0.38177(19) 0.47075(19) 0.0246(11) Uani 1 1 d . . .
Cl2 Cl 0.32047(14) 0.48939(7) 0.28732(7) 0.0384(4) Uani 1 1 d . . .
Cl3 Cl 0.02025(15) 0.46840(8) 0.28895(7) 0.0443(4) Uani 1 1 d . . .
Cl4 Cl 0.09680(17) 0.44862(7) 0.16359(7) 0.0480(5) Uani 1 1 d . . .
Cl1 Cl 0.09605(18) 0.58481(7) 0.21958(7) 0.0523(5) Uani 1 1 d . . .
C15 C 0.2229(8) 0.3103(2) 0.5939(5) 0.094(4) Uani 1 1 d D B .
H15A H 0.2852 0.3401 0.6001 0.142 Uiso 1 1 calc R . .
H15B H 0.1820 0.3120 0.6236 0.142 Uiso 1 1 calc R . .
H15C H 0.1618 0.3157 0.5570 0.142 Uiso 1 1 calc R . .
C14 C 0.1883(8) 0.2050(3) 0.5888(5) 0.161(8) Uani 1 1 d D B .
H14A H 0.1283 0.2074 0.5512 0.241 Uiso 1 1 calc R . .
H14B H 0.1458 0.2094 0.6177 0.241 Uiso 1 1 calc R . .
H14C H 0.2293 0.1683 0.5933 0.241 Uiso 1 1 calc R . .
C20 C 0.7281(15) 0.3703(6) 0.6236(6) 0.060(4) Uani 0.622(12) 1 d PU A 1
H20A H 0.6757 0.3916 0.5916 0.090 Uiso 0.622(12) 1 calc PR A 1
H20B H 0.7988 0.3935 0.6437 0.090 Uiso 0.622(12) 1 calc PR A 1
H20C H 0.6805 0.3603 0.6494 0.090 Uiso 0.622(12) 1 calc PR A 1
C18 C 0.8481(10) 0.3425(5) 0.5653(5) 0.059(4) Uani 0.622(12) 1 d PDU A 1
H18A H 0.7967 0.3683 0.5373 0.089 Uiso 0.622(12) 1 calc PR A 1
H18B H 0.8756 0.3115 0.5459 0.089 Uiso 0.622(12) 1 calc PR A 1
H18C H 0.9199 0.3628 0.5890 0.089 Uiso 0.622(12) 1 calc PR A 1
C19 C 0.8518(14) 0.2823(6) 0.6437(7) 0.072(5) Uani 0.622(12) 1 d PU A 1
H19A H 0.8751 0.2500 0.6245 0.108 Uiso 0.622(12) 1 calc PR A 1
H19B H 0.8088 0.2690 0.6703 0.108 Uiso 0.622(12) 1 calc PR A 1
H19C H 0.9259 0.3031 0.6644 0.108 Uiso 0.622(12) 1 calc PR A 1
C18A C 0.748(2) 0.2994(8) 0.6676(7) 0.056(6) Uani 0.378(12) 1 d PU A 2
H18D H 0.6744 0.3188 0.6715 0.083 Uiso 0.378(12) 1 calc PR A 2
H18E H 0.8195 0.3102 0.6989 0.083 Uiso 0.378(12) 1 calc PR A 2
H18F H 0.7352 0.2586 0.6683 0.083 Uiso 0.378(12) 1 calc PR A 2
C20A C 0.8827(18) 0.2879(10) 0.6059(11) 0.062(6) Uani 0.378(12) 1 d PU A 2
H20D H 0.9533 0.3069 0.6320 0.093 Uiso 0.378(12) 1 calc PR A 2
H20E H 0.8944 0.2861 0.5683 0.093 Uiso 0.378(12) 1 calc PR A 2
H20F H 0.8758 0.2496 0.6195 0.093 Uiso 0.378(12) 1 calc PR A 2
C19A C 0.769(3) 0.3839(3) 0.6024(12) 0.069(8) Uani 0.378(12) 1 d PDU A 2
H19D H 0.6850 0.3967 0.5997 0.104 Uiso 0.378(12) 1 calc PR A 2
H19E H 0.7923 0.3979 0.5700 0.104 Uiso 0.378(12) 1 calc PR A 2
H19F H 0.8262 0.3982 0.6374 0.104 Uiso 0.378(12) 1 calc PR A 2
C13 C 0.3719(9) 0.2525(5) 0.6569(3) 0.127(5) Uani 1 1 d D B 1
H13A H 0.4144 0.2162 0.6652 0.190 Uiso 1 1 calc R B 1
H13B H 0.3232 0.2587 0.6831 0.190 Uiso 1 1 calc R B 1
H13C H 0.4328 0.2827 0.6613 0.190 Uiso 1 1 calc R B 1
C8 C 0.2010(8) 0.0739(4) 0.4842(4) 0.044(2) Uani 0.823(8) 1 d PU C 1
H8A H 0.1382 0.0449 0.4815 0.065 Uiso 0.823(8) 1 calc PR C 1
H8B H 0.1608 0.1103 0.4728 0.065 Uiso 0.823(8) 1 calc PR C 1
H8C H 0.2540 0.0764 0.5233 0.065 Uiso 0.823(8) 1 calc PR C 1
C9 C 0.1969(8) 0.0499(4) 0.3844(4) 0.053(3) Uani 0.823(8) 1 d PU C 1
H9A H 0.2500 0.0401 0.3610 0.079 Uiso 0.823(8) 1 calc PR C 1
H9B H 0.1517 0.0846 0.3701 0.079 Uiso 0.823(8) 1 calc PR C 1
H9C H 0.1382 0.0193 0.3831 0.079 Uiso 0.823(8) 1 calc PR C 1
C10 C 0.3467(8) 0.0022(3) 0.4672(4) 0.042(2) Uani 0.823(8) 1 d PU C 1
H10A H 0.3966 -0.0080 0.4424 0.063 Uiso 0.823(8) 1 calc PR C 1
H10B H 0.2865 -0.0277 0.4661 0.063 Uiso 0.823(8) 1 calc PR C 1
H10C H 0.4004 0.0067 0.5059 0.063 Uiso 0.823(8) 1 calc PR C 1
C8A C 0.289(4) 0.0179(17) 0.4097(18) 0.048(7) Uani 0.177(8) 1 d PU C 2
H8A1 H 0.2254 -0.0109 0.4071 0.072 Uiso 0.177(8) 1 calc PR C 2
H8A2 H 0.3705 0.0007 0.4235 0.072 Uiso 0.177(8) 1 calc PR C 2
H8A3 H 0.2782 0.0344 0.3723 0.072 Uiso 0.177(8) 1 calc PR C 2
C9A C 0.153(3) 0.0988(16) 0.4202(17) 0.045(7) Uani 0.177(8) 1 d PU C 2
H9A1 H 0.1454 0.1255 0.4491 0.068 Uiso 0.177(8) 1 calc PR C 2
H9A2 H 0.0800 0.0748 0.4088 0.068 Uiso 0.177(8) 1 calc PR C 2
H9A3 H 0.1616 0.1195 0.3873 0.068 Uiso 0.177(8) 1 calc PR C 2
C10A C 0.265(4) 0.0481(18) 0.5061(7) 0.041(8) Uani 0.177(8) 1 d PDU C 2
H10D H 0.2642 0.0841 0.5253 0.061 Uiso 0.177(8) 1 calc PR C 2
H10E H 0.3344 0.0253 0.5279 0.061 Uiso 0.177(8) 1 calc PR C 2
H10F H 0.1876 0.0280 0.5028 0.061 Uiso 0.177(8) 1 calc PR C 2

loop_
_atom_site_aniso_label
_atom_site_aniso_U_11
_atom_site_aniso_U_22
_atom_site_aniso_U_33
_atom_site_aniso_U_23
_atom_site_aniso_U_13
_atom_site_aniso_U_12
C1 0.034(4) 0.017(3) 0.030(4) 0.003(3) 0.011(3) -0.003(3)
C2 0.034(4) 0.030(3) 0.037(4) 0.000(3) 0.017(3) 0.005(3)
C3 0.048(5) 0.058(5) 0.088(6) 0.029(4) 0.037(4) 0.007(4)
C4 0.044(4) 0.055(5) 0.048(4) -0.014(4) 0.019(3) 0.015(3)
C6 0.029(3) 0.019(3) 0.032(4) 0.002(3) 0.011(3) 0.006(3)
C7 0.031(3) 0.029(3) 0.040(4) 0.000(3) 0.006(3) -0.007(3)
C11 0.025(3) 0.021(3) 0.027(3) 0.000(3) 0.011(3) 0.002(3)
C12 0.072(5) 0.021(4) 0.082(6) 0.000(4) 0.052(5) 0.006(3)
C16 0.035(4) 0.022(4) 0.032(4) -0.003(3) 0.010(3) 0.002(3)
C17 0.029(4) 0.039(4) 0.052(5) -0.009(3) -0.009(3) 0.004(3)
C21 0.025(3) 0.025(4) 0.028(4) 0.002(3) 0.002(3) 0.003(3)
C22 0.038(4) 0.033(4) 0.038(4) 0.007(3) 0.021(3) 0.002(3)
C23 0.061(5) 0.038(4) 0.051(5) 0.017(3) 0.022(4) 0.010(4)
C24 0.039(4) 0.050(4) 0.060(5) -0.009(4) 0.017(4) -0.014(3)
C25 0.056(4) 0.038(4) 0.050(4) 0.003(3) 0.032(4) 0.001(3)
C26 0.030(3) 0.020(3) 0.027(4) -0.002(3) 0.009(3) -0.003(3)
C27 0.028(3) 0.031(3) 0.031(4) 0.001(3) -0.001(3) 0.007(3)
C28 0.031(4) 0.058(5) 0.054(5) -0.008(4) -0.003(3) 0.011(3)
C29 0.067(6) 0.118(8) 0.045(5) 0.024(5) 0.005(4) 0.033(5)
C30 0.045(5) 0.050(5) 0.100(7) -0.023(5) -0.020(5) -0.004(4)
C31 0.036(4) 0.026(3) 0.031(4) -0.001(3) 0.015(3) 0.007(3)
C32 0.042(4) 0.031(3) 0.027(3) 0.006(3) 0.019(3) 0.008(3)
C33 0.055(5) 0.032(4) 0.031(4) 0.006(3) 0.015(3) 0.015(3)
C34 0.030(4) 0.042(4) 0.037(4) 0.002(3) 0.010(3) 0.003(3)
C35 0.029(4) 0.027(3) 0.038(4) 0.002(3) 0.011(3) 0.005(3)
C36 0.055(4) 0.039(4) 0.048(4) 0.013(3) 0.018(4) 0.002(3)
C37 0.046(4) 0.025(3) 0.027(4) -0.001(3) 0.006(3) 0.002(3)
C38 0.065(5) 0.025(3) 0.031(4) 0.000(3) 0.006(4) -0.010(3)
C39 0.081(6) 0.020(3) 0.029(4) -0.003(3) 0.023(4) 0.002(3)
C40 0.062(5) 0.031(4) 0.028(4) 0.000(3) 0.016(3) 0.005(3)
C41 0.039(4) 0.024(3) 0.035(4) 0.003(3) 0.011(3) 0.006(3)
C42 0.083(6) 0.037(4) 0.040(4) -0.004(3) 0.012(4) -0.019(4)
C43 0.021(3) 0.025(3) 0.029(4) 0.001(3) 0.006(3) 0.000(3)
C44 0.023(3) 0.021(3) 0.033(4) -0.007(3) 0.015(3) -0.002(2)
C45 0.040(4) 0.020(3) 0.038(4) 0.004(3) 0.013(3) 0.004(3)
C46 0.040(4) 0.028(4) 0.028(4) 0.007(3) 0.009(3) 0.005(3)
C47 0.035(3) 0.024(3) 0.025(3) -0.003(3) 0.009(3) -0.002(3)
C48 0.057(4) 0.021(3) 0.029(4) -0.004(3) 0.012(3) 0.001(3)
C5 0.023(3) 0.040(4) 0.047(4) -0.004(3) 0.008(3) 0.004(3)
O1 0.022(2) 0.015(2) 0.027(2) 0.0004(16) 0.0070(17) 0.0007(16)
O2 0.026(2) 0.025(2) 0.028(2) 0.0002(18) 0.0114(18) 0.0019(17)
O3 0.039(3) 0.030(2) 0.028(3) -0.0030(18) 0.011(2) 0.0097(19)
O4 0.024(2) 0.027(2) 0.031(3) -0.0011(18) 0.004(2) -0.0015(18)
O5 0.042(3) 0.020(2) 0.033(3) -0.0042(19) 0.009(2) -0.0055(18)
O6 0.035(2) 0.029(2) 0.037(3) 0.0090(19) 0.019(2) 0.0125(19)
O7 0.034(2) 0.018(2) 0.032(2) -0.0030(18) 0.0138(19) 0.0002(17)
O8 0.036(2) 0.021(2) 0.029(2) -0.0019(18) -0.0005(19) 0.0008(18)
O9 0.025(2) 0.020(2) 0.038(3) -0.0004(19) 0.004(2) -0.0009(18)
O10 0.036(2) 0.025(2) 0.033(2) -0.0049(18) 0.0156(19) -0.0033(18)
O11 0.041(2) 0.019(2) 0.038(3) 0.0026(19) 0.018(2) 0.0062(18)
O12 0.031(2) 0.027(2) 0.028(2) -0.0058(18) 0.0079(19) 0.0023(19)
O13 0.030(2) 0.027(2) 0.032(3) -0.004(2) 0.0025(19) 0.0018(18)
Al1 0.0247(9) 0.0198(9) 0.0252(10) -0.0009(7) 0.0082(8) 0.0014(7)
Al2 0.0272(10) 0.0197(9) 0.0278(10) -0.0009(7) 0.0097(8) 0.0010(7)
Al3 0.0257(9) 0.0172(9) 0.0274(10) -0.0017(7) 0.0069(8) 0.0022(7)
Al4 0.0349(10) 0.0291(10) 0.0274(10) -0.0021(8) 0.0030(8) 0.0018(8)
N1 0.027(3) 0.020(3) 0.029(3) -0.002(2) 0.011(2) 0.001(2)
N2 0.038(3) 0.021(3) 0.029(3) 0.001(2) 0.012(3) 0.005(2)
N3 0.027(3) 0.026(3) 0.023(3) 0.000(2) 0.010(2) -0.001(2)
Cl2 0.0332(9) 0.0459(10) 0.0354(9) 0.0047(7) 0.0093(7) 0.0008(7)
Cl3 0.0352(9) 0.0562(11) 0.0417(10) -0.0030(8) 0.0118(8) -0.0019(8)
Cl4 0.0618(11) 0.0429(10) 0.0364(10) -0.0119(8) 0.0097(8) -0.0020(8)
Cl1 0.0697(12) 0.0285(9) 0.0454(11) -0.0010(8) -0.0034(9) 0.0085(8)
C15 0.121(8) 0.047(5) 0.160(10) -0.004(6) 0.111(8) 0.010(5)
C14 0.204(14) 0.069(7) 0.302(19) -0.091(10) 0.218(15) -0.077(8)
C20 0.086(12) 0.025(7) 0.046(10) -0.003(6) -0.016(7) -0.018(7)
C18 0.039(7) 0.064(8) 0.071(9) -0.010(7) 0.010(6) -0.008(6)
C19 0.071(9) 0.052(7) 0.063(9) 0.010(7) -0.028(8) -0.022(7)
C18A 0.073(12) 0.054(11) 0.027(10) -0.005(8) -0.007(9) -0.038(10)
C20A 0.039(10) 0.063(10) 0.070(12) -0.006(11) -0.007(10) -0.008(9)
C19A 0.084(17) 0.027(11) 0.065(16) 0.023(10) -0.029(12) -0.031(10)
C13 0.150(11) 0.169(13) 0.062(7) -0.008(8) 0.032(7) 0.024(10)
C8 0.035(5) 0.038(5) 0.066(6) -0.001(4) 0.028(5) -0.007(4)
C9 0.059(6) 0.042(5) 0.046(5) 0.003(4) -0.003(4) -0.027(4)
C10 0.049(5) 0.019(4) 0.061(6) 0.000(4) 0.022(4) 0.002(4)
C8A 0.042(13) 0.041(13) 0.060(13) -0.004(12) 0.013(12) -0.024(12)
C9A 0.040(12) 0.044(13) 0.048(13) -0.004(12) 0.007(11) -0.006(12)
C10A 0.033(16) 0.038(17) 0.053(17) 0.013(14) 0.016(14) -0.014(14)

loop_
_atom_type_symbol
_atom_type_description
_atom_type_scat_dispersion_real
_atom_type_scat_dispersion_imag
_atom_type_scat_source
C C 0.0033 0.0016 'International Tables Vol C Tables 4.2.6.8 and 6.1.1.4'
H H 0.0000 0.0000 'International Tables Vol C Tables 4.2.6.8 and 6.1.1.4'
O O 0.0106 0.0060 'International Tables Vol C Tables 4.2.6.8 and 6.1.1.4'
Al Al 0.0645 0.0514 'International Tables Vol C Tables 4.2.6.8 and 6.1.1.4'
N N 0.0061 0.0033 'International Tables Vol C Tables 4.2.6.8 and 6.1.1.4'
Cl Cl 0.1484 0.1585 'International Tables Vol C Tables 4.2.6.8 and 6.1.1.4'

loop_
_geom_angle_atom_site_label_1
_geom_angle_atom_site_label_2
_geom_angle_atom_site_label_3
_geom_angle
O3 C1 O2 124.2(5)
O3 C1 C2 117.9(5)
O2 C1 C2 117.9(5)
C5 C2 C1 111.5(5)
C5 C2 C3 111.1(6)
C1 C2 C3 106.6(5)
C5 C2 C4 110.5(5)
C1 C2 C4 108.0(5)
C3 C2 C4 109.0(6)
C2 C3 H3A 109.5
C2 C3 H3B 109.5
H3A C3 H3B 109.5
C2 C3 H3C 109.5
H3A C3 H3C 109.5
H3B C3 H3C 109.5
C2 C4 H4A 109.5
C2 C4 H4B 109.5
H4A C4 H4B 109.5
C2 C4 H4C 109.5
H4A C4 H4C 109.5
H4B C4 H4C 109.5
O4 C6 O5 123.8(5)
O4 C6 C7 119.5(5)
O5 C6 C7 116.7(5)
C8A C7 C8 140.6(16)
C8A C7 C6 110.4(16)
C8 C7 C6 109.0(5)
C8A C7 C10A 125(2)
C8 C7 C10A 37.6(16)
C6 C7 C10A 108.5(14)
C8A C7 C9 52.1(19)
C8 C7 C9 111.9(7)
C6 C7 C9 111.9(5)
C10A C7 C9 136.7(15)
C8A C7 C10 57.7(19)
C8 C7 C10 109.0(6)
C6 C7 C10 107.7(5)
C10A C7 C10 73.8(18)
C9 C7 C10 107.2(6)
C8A C7 C9A 113(2)
C8 C7 C9A 61.9(15)
C6 C7 C9A 97.8(14)
C10A C7 C9A 99(2)
C9 C7 C9A 60.7(14)
C10 C7 C9A 154.5(14)
O6 C11 O7 124.5(5)
O6 C11 C12 114.6(5)
O7 C11 C12 120.6(5)
C11 C12 C15 114.1(5)
C11 C12 C14 112.5(5)
C15 C12 C14 109.63(10)
C11 C12 C13 110.4(6)
C15 C12 C13 100.1(8)
C14 C12 C13 109.41(10)
O9 C16 O8 123.7(5)
O9 C16 C17 118.0(5)
O8 C16 C17 118.4(5)
C19 C17 C20A 45.2(11)
C19 C17 C20 117.6(11)
C20A C17 C20 141.9(12)
C19 C17 C16 114.8(7)
C20A C17 C16 109.9(10)
C20 C17 C16 108.2(8)
C19 C17 C19A 128.1(12)
C20A C17 C19A 122.0(16)
C20 C17 C19A 32.8(10)
C16 C17 C19A 115.8(11)
C19 C17 C18 107.3(10)
C20A C17 C18 65.5(12)
C20 C17 C18 102.2(9)
C16 C17 C18 105.3(6)
C19A C17 C18 69.4(13)
C19 C17 C18A 55.8(11)
C20A C17 C18A 100.9(14)
C20 C17 C18A 74.8(10)
C16 C17 C18A 99.5(7)
C19A C17 C18A 104.7(14)
C18 C17 C18A 154.6(9)
O10 C21 O11 124.2(5)
O10 C21 C22 117.9(5)
O11 C21 C22 118.0(5)
C25 C22 C21 111.7(5)
C25 C22 C23 111.1(6)
C21 C22 C23 108.6(5)
C25 C22 C24 109.3(5)
C21 C22 C24 106.8(5)
C23 C22 C24 109.1(6)
C22 C23 H23A 109.5
C22 C23 H23B 109.5
H23A C23 H23B 109.5
C22 C23 H23C 109.5
H23A C23 H23C 109.5
H23B C23 H23C 109.5
C22 C24 H24A 109.5
C22 C24 H24B 109.5
H24A C24 H24B 109.5
C22 C24 H24C 109.5
H24A C24 H24C 109.5
H24B C24 H24C 109.5
C22 C25 H25A 109.5
C22 C25 H25B 109.5
H25A C25 H25B 109.5
C22 C25 H25C 109.5
H25A C25 H25C 109.5
H25B C25 H25C 109.5
O13 C26 O12 123.6(5)
O13 C26 C27 119.0(5)
O12 C26 C27 117.3(5)
C26 C27 C30 108.9(5)
C26 C27 C29 106.7(5)
C30 C27 C29 111.9(7)
C26 C27 C28 110.6(5)
C30 C27 C28 109.5(6)
C29 C27 C28 109.2(6)
C27 C28 H28A 109.5
C27 C28 H28B 109.5
H28A C28 H28B 109.5
C27 C28 H28C 109.5
H28A C28 H28C 109.5
H28B C28 H28C 109.5
C27 C29 H29A 109.5
C27 C29 H29B 109.5
H29A C29 H29B 109.5
C27 C29 H29C 109.5
H29A C29 H29C 109.5
H29B C29 H29C 109.5
C27 C30 H30A 109.5
C27 C30 H30B 109.5
H30A C30 H30B 109.5
C27 C30 H30C 109.5
H30A C30 H30C 109.5
H30B C30 H30C 109.5
N1 C31 C32 123.8(6)
N1 C31 H31 118.1
C32 C31 H31 118.1
C33 C32 C31 116.8(6)
C33 C32 C36 123.3(6)
C31 C32 C36 119.8(6)
C32 C33 C34 120.7(6)
C32 C33 H33 119.7
C34 C33 H33 119.7
C35 C34 C33 118.4(6)
C35 C34 H34 120.8
C33 C34 H34 120.8
N1 C35 C34 122.6(6)
N1 C35 H35 118.7
C34 C35 H35 118.7
C32 C36 H36A 109.5
C32 C36 H36B 109.5
H36A C36 H36B 109.5
C32 C36 H36C 109.5
H36A C36 H36C 109.5
H36B C36 H36C 109.5
N2 C37 C38 123.0(6)
N2 C37 H37 118.5
C38 C37 H37 118.5
C39 C38 C37 116.5(6)
C39 C38 C42 123.9(6)
C37 C38 C42 119.6(7)
C40 C39 C38 121.8(6)
C40 C39 H39 119.1
C38 C39 H39 119.1
C39 C40 C41 118.0(6)
C39 C40 H40 121.0
C41 C40 H40 121.0
N2 C41 C40 122.4(6)
N2 C41 H41 118.8
C40 C41 H41 118.8
C38 C42 H42A 109.5
C38 C42 H42B 109.5
H42A C42 H42B 109.5
C38 C42 H42C 109.5
H42A C42 H42C 109.5
H42B C42 H42C 109.5
N3 C43 C44 123.6(5)
N3 C43 H43 118.2
C44 C43 H43 118.2
C45 C44 C43 117.1(5)
C45 C44 C48 122.2(5)
C43 C44 C48 120.6(5)
C44 C45 C46 120.1(5)
C44 C45 H45 119.9
C46 C45 H45 119.9
C45 C46 C47 119.0(5)
C45 C46 H46 120.5
C47 C46 H46 120.5
N3 C47 C46 122.5(5)
N3 C47 H47 118.8
C46 C47 H47 118.8
C44 C48 H48A 109.5
C44 C48 H48B 109.5
H48A C48 H48B 109.5
C44 C48 H48C 109.5
H48A C48 H48C 109.5
H48B C48 H48C 109.5
C2 C5 H5A 109.5
C2 C5 H5B 109.5
H5A C5 H5B 109.5
C2 C5 H5C 109.5
H5A C5 H5C 109.5
H5B C5 H5C 109.5
Al1 O1 Al3 120.7(2)
Al1 O1 Al2 119.7(2)
Al3 O1 Al2 119.6(2)
C1 O2 Al1 128.5(4)
C1 O3 Al2 132.5(4)
C6 O4 Al1 132.2(4)
C6 O5 Al2 129.4(4)
C11 O6 Al1 128.2(4)
C11 O7 Al3 133.6(4)
C16 O8 Al1 134.1(4)
C16 O9 Al3 128.9(4)
C21 O10 Al2 128.4(4)
C21 O11 Al3 133.5(4)
C26 O12 Al2 133.1(4)
C26 O13 Al3 128.8(4)
O1 Al1 O2 95.43(17)
O1 Al1 O6 96.03(18)
O2 Al1 O6 168.51(19)
O1 Al1 O8 95.60(17)
O2 Al1 O8 87.04(18)
O6 Al1 O8 90.97(19)
O1 Al1 O4 96.24(18)
O2 Al1 O4 93.13(17)
O6 Al1 O4 86.50(18)
O8 Al1 O4 168.09(19)
O1 Al1 N1 179.36(19)
O2 Al1 N1 83.96(18)
O6 Al1 N1 84.58(18)
O8 Al1 N1 84.19(18)
O4 Al1 N1 83.99(18)
O1 Al2 O5 95.25(18)
O1 Al2 O3 95.79(18)
O5 Al2 O3 92.81(19)
O1 Al2 O10 96.09(18)
O5 Al2 O10 168.6(2)
O3 Al2 O10 87.16(19)
O1 Al2 O12 97.19(17)
O5 Al2 O12 87.25(18)
O3 Al2 O12 166.96(19)
O10 Al2 O12 90.23(18)
O1 Al2 N2 178.91(19)
O5 Al2 N2 84.15(19)
O3 Al2 N2 83.34(19)
O10 Al2 N2 84.54(19)
O12 Al2 N2 83.69(18)
O1 Al3 O9 95.95(17)
O1 Al3 O13 95.52(18)
O9 Al3 O13 168.49(19)
O1 Al3 O11 96.19(17)
O9 Al3 O11 88.25(19)
O13 Al3 O11 91.53(19)
O1 Al3 O7 96.08(17)
O9 Al3 O7 89.94(18)
O13 Al3 O7 87.84(18)
O11 Al3 O7 167.71(18)
O1 Al3 N3 178.8(2)
O9 Al3 N3 85.21(18)
O13 Al3 N3 83.31(18)
O11 Al3 N3 84.24(17)
O7 Al3 N3 83.51(17)
Cl4 Al4 Cl1 111.71(10)
Cl4 Al4 Cl2 109.98(10)
Cl1 Al4 Cl2 108.00(10)
Cl4 Al4 Cl3 109.82(10)
Cl1 Al4 Cl3 109.64(11)
Cl2 Al4 Cl3 107.58(10)
C35 N1 C31 117.7(5)
C35 N1 Al1 121.3(4)
C31 N1 Al1 120.9(4)
C41 N2 C37 118.2(5)
C41 N2 Al2 120.9(4)
C37 N2 Al2 120.7(4)
C47 N3 C43 117.6(5)
C47 N3 Al3 121.0(4)
C43 N3 Al3 121.3(4)
C12 C15 H15A 109.5
C12 C15 H15B 109.5
H15A C15 H15B 109.5
C12 C15 H15C 109.5
H15A C15 H15C 109.5
H15B C15 H15C 109.5
C12 C14 H14A 109.5
C12 C14 H14B 109.5
H14A C14 H14B 109.5
C12 C14 H14C 109.5
H14A C14 H14C 109.5
H14B C14 H14C 109.5
C17 C20 H20A 109.5
C17 C20 H20B 109.5
H20A C20 H20B 109.5
C17 C20 H20C 109.5
H20A C20 H20C 109.5
H20B C20 H20C 109.5
C17 C18 H18A 109.5
C17 C18 H18B 109.5
H18A C18 H18B 109.5
C17 C18 H18C 109.5
H18A C18 H18C 109.5
H18B C18 H18C 109.5
C17 C19 H19A 109.5
C17 C19 H19B 109.5
H19A C19 H19B 109.5
C17 C19 H19C 109.5
H19A C19 H19C 109.5
H19B C19 H19C 109.5
C17 C18A H18D 109.5
C17 C18A H18E 109.5
H18D C18A H18E 109.5
C17 C18A H18F 109.5
H18D C18A H18F 109.5
H18E C18A H18F 109.5
C17 C20A H20D 109.5
C17 C20A H20E 109.5
H20D C20A H20E 109.5
C17 C20A H20F 109.5
H20D C20A H20F 109.5
H20E C20A H20F 109.5
C17 C19A H19D 109.5
C17 C19A H19E 109.5
H19D C19A H19E 109.5
C17 C19A H19F 109.5
H19D C19A H19F 109.5
H19E C19A H19F 109.5
C12 C13 H13A 109.5
C12 C13 H13B 109.5
C12 C13 H13C 109.5
C7 C8 H8A 109.5
C7 C8 H8B 109.5
H8A C8 H8B 109.5
C7 C8 H8C 109.5
H8A C8 H8C 109.5
H8B C8 H8C 109.5
C7 C9 H9A 109.5
C7 C9 H9B 109.5
H9A C9 H9B 109.5
C7 C9 H9C 109.5
H9A C9 H9C 109.5
H9B C9 H9C 109.5
C7 C10 H10A 109.5
C7 C10 H10B 109.5
H10A C10 H10B 109.5
C7 C10 H10C 109.5
H10A C10 H10C 109.5
H10B C10 H10C 109.5
C7 C8A H8A1 109.5
C7 C8A H8A2 109.5
H8A1 C8A H8A2 109.5
C7 C8A H8A3 109.5
H8A1 C8A H8A3 109.5
H8A2 C8A H8A3 109.5
C7 C9A H9A1 109.5
C7 C9A H9A2 109.5
H9A1 C9A H9A2 109.5
C7 C9A H9A3 109.5
H9A1 C9A H9A3 109.5
H9A2 C9A H9A3 109.5
C7 C10A H10D 109.5
C7 C10A H10E 109.5
H10D C10A H10E 109.5
C7 C10A H10F 109.5
H10D C10A H10F 109.5
H10E C10A H10F 109.5

loop_
_geom_bond_atom_site_label_1
_geom_bond_atom_site_label_2
_geom_bond_distance
C1 O3 1.253(7)
C1 O2 1.259(7)
C1 C2 1.525(8)
C2 C5 1.520(9)
C2 C3 1.534(9)
C2 C4 1.556(9)
C3 H3A 0.9800
C3 H3B 0.9800
C3 H3C 0.9800
C4 H4A 0.9800
C4 H4B 0.9800
C4 H4C 0.9800
C6 O4 1.242(7)
C6 O5 1.272(7)
C6 C7 1.524(8)
C7 C8A 1.37(4)
C7 C8 1.494(10)
C7 C10A 1.5500(11)
C7 C9 1.552(10)
C7 C10 1.574(10)
C7 C9A 1.66(4)
C11 O6 1.259(7)
C11 O7 1.260(7)
C11 C12 1.464(8)
C12 C15 1.5483(10)
C12 C14 1.5486(10)
C12 C13 1.5506(10)
C16 O9 1.259(7)
C16 O8 1.267(7)
C16 C17 1.523(9)
C17 C19 1.433(14)
C17 C20A 1.44(2)
C17 C20 1.475(16)
C17 C19A 1.5497(11)
C17 C18 1.5507(11)
C17 C18A 1.77(2)
C21 O10 1.258(7)
C21 O11 1.264(7)
C21 C22 1.522(8)
C22 C25 1.514(9)
C22 C23 1.524(9)
C22 C24 1.551(9)
C23 H23A 0.9800
C23 H23B 0.9800
C23 H23C 0.9800
C24 H24A 0.9800
C24 H24B 0.9800
C24 H24C 0.9800
C25 H25A 0.9800
C25 H25B 0.9800
C25 H25C 0.9800
C26 O13 1.260(7)
C26 O12 1.262(7)
C26 C27 1.523(8)
C27 C30 1.528(9)
C27 C29 1.529(10)
C27 C28 1.535(9)
C28 H28A 0.9800
C28 H28B 0.9800
C28 H28C 0.9800
C29 H29A 0.9800
C29 H29B 0.9800
C29 H29C 0.9800
C30 H30A 0.9800
C30 H30B 0.9800
C30 H30C 0.9800
C31 N1 1.343(7)
C31 C32 1.393(8)
C31 H31 0.9500
C32 C33 1.372(9)
C32 C36 1.501(9)
C33 C34 1.386(9)
C33 H33 0.9500
C34 C35 1.379(9)
C34 H34 0.9500
C35 N1 1.342(7)
C35 H35 0.9500
C36 H36A 0.9800
C36 H36B 0.9800
C36 H36C 0.9800
C37 N2 1.341(8)
C37 C38 1.392(9)
C37 H37 0.9500
C38 C39 1.371(10)
C38 C42 1.503(10)
C39 C40 1.359(10)
C39 H39 0.9500
C40 C41 1.382(9)
C40 H40 0.9500
C41 N2 1.337(8)
C41 H41 0.9500
C42 H42A 0.9800
C42 H42B 0.9800
C42 H42C 0.9800
C43 N3 1.346(7)
C43 C44 1.398(8)
C43 H43 0.9500
C44 C45 1.376(8)
C44 C48 1.495(8)
C45 C46 1.378(9)
C45 H45 0.9500
C46 C47 1.385(8)
C46 H46 0.9500
C47 N3 1.337(7)
C47 H47 0.9500
C48 H48A 0.9800
C48 H48B 0.9800
C48 H48C 0.9800
C5 H5A 0.9800
C5 H5B 0.9800
C5 H5C 0.9800
O1 Al1 1.819(4)
O1 Al3 1.820(4)
O1 Al2 1.827(4)
O2 Al1 1.890(4)
O3 Al2 1.894(4)
O4 Al1 1.906(4)
O5 Al2 1.879(4)
O6 Al1 1.898(4)
O7 Al3 1.912(4)
O8 Al1 1.902(4)
O9 Al3 1.893(4)
O10 Al2 1.894(4)
O11 Al3 1.912(4)
O12 Al2 1.902(4)
O13 Al3 1.904(4)
Al1 N1 2.096(5)
Al2 N2 2.102(5)
Al3 N3 2.103(5)
Al4 Cl4 2.125(2)
Al4 Cl1 2.130(2)
Al4 Cl2 2.141(2)
Al4 Cl3 2.146(3)
C15 H15A 0.9800
C15 H15B 0.9800
C15 H15C 0.9800
C14 H14A 0.9800
C14 H14B 0.9800
C14 H14C 0.9800
C20 H20A 0.9800
C20 H20B 0.9800
C20 H20C 0.9800
C18 H18A 0.9800
C18 H18B 0.9800
C18 H18C 0.9800
C19 H19A 0.9800
C19 H19B 0.9800
C19 H19C 0.9800
C18A H18D 0.9800
C18A H18E 0.9800
C18A H18F 0.9800
C20A H20D 0.9800
C20A H20E 0.9800
C20A H20F 0.9800
C19A H19D 0.9800
C19A H19E 0.9800
C19A H19F 0.9800
C13 H13A 0.9800
C13 H13B 0.9800
C13 H13C 0.9800
C8 H8A 0.9800
C8 H8B 0.9800
C8 H8C 0.9800
C9 H9A 0.9800
C9 H9B 0.9800
C9 H9C 0.9800
C10 H10A 0.9800
C10 H10B 0.9800
C10 H10C 0.9800
C8A H8A1 0.9800
C8A H8A2 0.9800
C8A H8A3 0.9800
C9A H9A1 0.9800
C9A H9A2 0.9800
C9A H9A3 0.9800
C10A H10D 0.9800
C10A H10E 0.9800
C10A H10F 0.9800
